data_1562569
loop_
_publ_author_name
'Zhang, Ju-Wen'
'Gong, Chun-Hua'
'Hou, Li-Li'
'Tian, Ai-Xiang'
'Wang, Xiu-Li'

_publ_section_title
;
 Aromatic carboxylate effect on dimensionality of three
 bis(benzimidazole)-based cobalt(II) coordination polymers: Syntheses,
 structures and properties
;
_journal_name_full 'Journal of Solid State Chemistry'
_journal_page_first 104
_journal_page_last 109
_journal_paper_doi 10.1016/j.jssc.2013.07.013
_journal_volume 205
_journal_year 2013
_chemical_formula_moiety 'C25 H25 Co N5 O6'
_chemical_formula_sum 'C25 H25 Co N5 O6'
_chemical_formula_weight 550.43
_space_group_IT_number 14
_space_group_name_Hall '-P 2ybc'
_space_group_name_H-M_alt 'P 1 21/c 1'
_symmetry_cell_setting monoclinic
_symmetry_space_group_name_H-M 'P 1 21/c 1'
_atom_sites_solution_hydrogens geom
_atom_sites_solution_primary direct
_atom_sites_solution_secondary difmap
_audit_creation_method SHELXL-97
_cell_angle_alpha 90.00
_cell_angle_beta 106.206(2)
_cell_angle_gamma 90.00
_cell_formula_units_Z 4
_cell_length_a 9.4709(11)
_cell_length_b 19.227(2)
_cell_length_c 13.7580(17)
_cell_measurement_reflns_used 2839
_cell_measurement_temperature 296(2)
_cell_measurement_theta_max 25.12
_cell_measurement_theta_min 1.87
_cell_volume 2405.7(5)
_computing_cell_refinement 'Bruker SAINT'
_computing_data_collection 'Bruker APEX2'
_computing_data_reduction 'Bruker SAINT'
_computing_structure_refinement 'SHELXL-97 (Sheldrick, 2008)'
_computing_structure_solution 'SHELXS-97 (Sheldrick, 2008)'
_diffrn_ambient_temperature 296(2)
_diffrn_measured_fraction_theta_full 0.992
_diffrn_measured_fraction_theta_max 0.992
_diffrn_measurement_device_type 'Bruker APEX-II CCD'
_diffrn_measurement_method '\f and \w scans'
_diffrn_radiation_monochromator graphite
_diffrn_radiation_source 'fine-focus sealed tube'
_diffrn_radiation_type MoK\a
_diffrn_radiation_wavelength 0.71073
_diffrn_reflns_av_R_equivalents 0.0621
_diffrn_reflns_av_sigmaI/netI 0.0749
_diffrn_reflns_limit_h_max 11
_diffrn_reflns_limit_h_min -10
_diffrn_reflns_limit_k_max 10
_diffrn_reflns_limit_k_min -22
_diffrn_reflns_limit_l_max 16
_diffrn_reflns_limit_l_min -16
_diffrn_reflns_number 12614
_diffrn_reflns_theta_full 25.12
_diffrn_reflns_theta_max 25.12
_diffrn_reflns_theta_min 1.87
_exptl_absorpt_coefficient_mu 0.766
_exptl_absorpt_correction_T_max 0.9273
_exptl_absorpt_correction_T_min 0.8938
_exptl_absorpt_correction_type multi-scan
_exptl_absorpt_process_details ' SADABS, Sheldrick, 1996'
_exptl_crystal_colour purple
_exptl_crystal_density_diffrn 1.520
_exptl_crystal_density_method 'not measured'
_exptl_crystal_description block
_exptl_crystal_F_000 1140
_exptl_crystal_size_max 0.15
_exptl_crystal_size_mid 0.14
_exptl_crystal_size_min 0.10
_refine_diff_density_max 0.328
_refine_diff_density_min -0.355
_refine_diff_density_rms 0.070
_refine_ls_extinction_method none
_refine_ls_goodness_of_fit_ref 1.006
_refine_ls_hydrogen_treatment constr
_refine_ls_matrix_type full
_refine_ls_number_parameters 334
_refine_ls_number_reflns 4262
_refine_ls_number_restraints 0
_refine_ls_restrained_S_all 1.006
_refine_ls_R_factor_all 0.0827
_refine_ls_R_factor_gt 0.0445
_refine_ls_shift/su_max 0.002
_refine_ls_shift/su_mean 0.000
_refine_ls_structure_factor_coef Fsqd
_refine_ls_weighting_details 'calc w=1/[\s^2^(Fo^2^)+(0.0433P)^2^+0.0518P] where P=(Fo^2^+2Fc^2^)/3'
_refine_ls_weighting_scheme calc
_refine_ls_wR_factor_gt 0.0889
_refine_ls_wR_factor_ref 0.1036
_reflns_number_gt 2839
_reflns_number_total 4262
_reflns_threshold_expression >2sigma(I)
_cod_data_source_file JSSC-2013-205-104.cif
_cod_data_source_block zjw-2
_cod_depositor_comments
;
The following automatic conversions were performed:

data item '_symmetry_cell_setting' value 'Monoclinic' was changed to
'monoclinic' in accordance with the built-in table derived from the
CIF Core dictionary named 'cif_core.dic' version 2.4.5 last updated
on 2014-11-21.

Automatic conversion script
Id: cif_fix_values 8369 2020-08-20 11:38:08Z andrius 
;
_cod_original_cell_volume 2405.8(5)
_cod_original_sg_symbol_H-M 'P 21/c'
_cod_database_code 1562569

loop_
_symmetry_equiv_pos_as_xyz
'x, y, z'
'-x, y+1/2, -z+1/2'
'-x, -y, -z'
'x, -y-1/2, z-1/2'

loop_
_atom_site_label
_atom_site_type_symbol
_atom_site_fract_x
_atom_site_fract_y
_atom_site_fract_z
_atom_site_U_iso_or_equiv
_atom_site_adp_type
_atom_site_occupancy
_atom_site_symmetry_multiplicity
_atom_site_calc_flag
_atom_site_refinement_flags
_atom_site_disorder_assembly
_atom_site_disorder_group
Co1 Co 0.03050(5) 0.14614(2) -0.14032(3) 0.02015(14) Uani 1 1 d . . .
C1 C 0.0732(3) 0.20061(17) 0.0838(3) 0.0230(8) Uani 1 1 d . . .
H1A H 0.0672 0.2448 0.0553 0.028 Uiso 1 1 calc R . .
N1 N 0.0738(3) 0.14518(14) 0.0241(2) 0.0224(6) Uani 1 1 d . . .
O1W O -0.0338(4) 0.10920(17) -0.4789(2) 0.0915(13) Uani 1 1 d . . .
H1WA H -0.0506 0.1515 -0.4686 0.110 Uiso 1 1 d R . .
H1WB H 0.2871 0.0302 -0.4939 0.110 Uiso 1 1 d R . .
O1 O 0.0774(3) -0.00863(12) 0.29757(18) 0.0409(7) Uani 1 1 d . . .
O2 O 0.0677(2) -0.05043(11) 0.14473(17) 0.0272(6) Uani 1 1 d . . .
N2 N 0.2396(3) 0.09851(14) -0.1278(2) 0.0252(7) Uani 1 1 d . . .
C2 C 0.0809(3) 0.19511(17) 0.1857(2) 0.0196(8) Uani 1 1 d . . .
O2W O 0.1960(4) 0.0212(2) -0.5026(3) 0.1164(16) Uani 1 1 d . . .
H2WA H 0.0300 0.0954 -0.4243 0.140 Uiso 1 1 d R . .
H2WB H 0.1581 0.0196 -0.5666 0.140 Uiso 1 1 d R . .
O3 O 0.0297(3) 0.31533(12) 0.20537(18) 0.0309(6) Uani 1 1 d . . .
N3 N 0.4141(3) 0.02951(14) -0.1561(2) 0.0246(7) Uani 1 1 d . . .
C3 C 0.0755(3) 0.25803(18) 0.2485(3) 0.0240(8) Uani 1 1 d . . .
O4 O 0.1138(2) 0.25232(12) 0.34391(17) 0.0279(6) Uani 1 1 d . . .
N4 N 0.3516(3) -0.22801(15) -0.3532(2) 0.0311(8) Uani 1 1 d . . .
C4 C 0.0876(4) 0.12938(17) 0.2277(3) 0.0240(8) Uani 1 1 d . . .
H4A H 0.0923 0.1243 0.2958 0.029 Uiso 1 1 calc R . .
C5 C 0.0871(3) 0.07110(16) 0.1685(2) 0.0190(8) Uani 1 1 d . . .
N5 N 0.1773(3) -0.30049(15) -0.3322(2) 0.0275(7) Uani 1 1 d . . .
C6 C 0.0788(4) -0.00153(17) 0.2080(3) 0.0239(8) Uani 1 1 d . . .
C7 C 0.0829(3) 0.08207(17) 0.0680(2) 0.0212(8) Uani 1 1 d . . .
H7A H 0.0865 0.0433 0.0283 0.025 Uiso 1 1 calc R . .
C8 C 0.2696(4) 0.04595(17) -0.1798(3) 0.0258(8) Uani 1 1 d . . .
H8A H 0.1980 0.0222 -0.2284 0.031 Uiso 1 1 calc R . .
C9 C 0.4863(4) 0.07646(17) -0.0829(3) 0.0230(8) Uani 1 1 d . . .
C10 C 0.3768(4) 0.11993(17) -0.0657(3) 0.0223(8) Uani 1 1 d . . .
C11 C 0.4156(4) 0.17521(19) 0.0021(3) 0.0304(9) Uani 1 1 d . . .
H11A H 0.3448 0.2053 0.0132 0.036 Uiso 1 1 calc R . .
C12 C 0.5622(4) 0.18359(19) 0.0521(3) 0.0327(9) Uani 1 1 d . . .
H12A H 0.5904 0.2199 0.0981 0.039 Uiso 1 1 calc R . .
C13 C 0.6699(4) 0.1390(2) 0.0354(3) 0.0358(10) Uani 1 1 d . . .
H13A H 0.7676 0.1460 0.0715 0.043 Uiso 1 1 calc R . .
C14 C 0.6349(4) 0.08508(19) -0.0332(3) 0.0319(9) Uani 1 1 d . . .
H14A H 0.7066 0.0561 -0.0455 0.038 Uiso 1 1 calc R . .
C15 C 0.4899(4) -0.02541(18) -0.1962(3) 0.0311(9) Uani 1 1 d . . .
H15A H 0.5386 -0.0558 -0.1408 0.037 Uiso 1 1 calc R . .
H15B H 0.5657 -0.0039 -0.2211 0.037 Uiso 1 1 calc R . .
C16 C 0.3947(4) -0.06958(18) -0.2802(3) 0.0312(9) Uani 1 1 d . . .
H16A H 0.3374 -0.0401 -0.3341 0.037 Uiso 1 1 calc R . .
H16B H 0.3273 -0.0973 -0.2545 0.037 Uiso 1 1 calc R . .
C17 C 0.4945(4) -0.1170(2) -0.3206(3) 0.0402(11) Uani 1 1 d . . .
H17A H 0.5541 -0.0881 -0.3514 0.048 Uiso 1 1 calc R . .
H17B H 0.5606 -0.1407 -0.2636 0.048 Uiso 1 1 calc R . .
C18 C 0.4177(4) -0.17127(19) -0.3973(3) 0.0391(10) Uani 1 1 d . . .
H18A H 0.3413 -0.1487 -0.4497 0.047 Uiso 1 1 calc R . .
H18B H 0.4882 -0.1909 -0.4289 0.047 Uiso 1 1 calc R . .
C19 C 0.2070(4) -0.24490(19) -0.3787(3) 0.0303(9) Uani 1 1 d . . .
H19A H 0.1352 -0.2195 -0.4249 0.036 Uiso 1 1 calc R . .
C20 C 0.4230(4) -0.27689(19) -0.2826(3) 0.0292(9) Uani 1 1 d . . .
C21 C 0.3137(4) -0.32130(19) -0.2676(3) 0.0273(9) Uani 1 1 d . . .
C22 C 0.3490(4) -0.37331(19) -0.1954(3) 0.0354(10) Uani 1 1 d . . .
H22A H 0.2769 -0.4017 -0.1823 0.042 Uiso 1 1 calc R . .
C23 C 0.4953(5) -0.3814(2) -0.1436(3) 0.0439(11) Uani 1 1 d . . .
H23A H 0.5221 -0.4158 -0.0944 0.053 Uiso 1 1 calc R . .
C24 C 0.6041(5) -0.3393(2) -0.1632(3) 0.0484(12) Uani 1 1 d . . .
H24A H 0.7019 -0.3473 -0.1281 0.058 Uiso 1 1 calc R . .
C25 C 0.5708(4) -0.2868(2) -0.2326(3) 0.0425(11) Uani 1 1 d . . .
H25A H 0.6436 -0.2589 -0.2458 0.051 Uiso 1 1 calc R . .

loop_
_atom_site_aniso_label
_atom_site_aniso_U_11
_atom_site_aniso_U_22
_atom_site_aniso_U_33
_atom_site_aniso_U_23
_atom_site_aniso_U_13
_atom_site_aniso_U_12
Co1 0.0252(3) 0.0150(3) 0.0209(3) 0.0025(2) 0.00760(19) 0.0009(2)
C1 0.0245(19) 0.0156(19) 0.028(2) -0.0009(16) 0.0058(16) -0.0011(15)
N1 0.0262(16) 0.0159(15) 0.0264(16) -0.0015(14) 0.0096(13) -0.0005(14)
O1W 0.146(4) 0.054(2) 0.064(2) -0.0067(19) 0.012(2) 0.013(2)
O1 0.075(2) 0.0266(15) 0.0231(15) 0.0015(12) 0.0176(14) -0.0046(14)
O2 0.0356(14) 0.0171(13) 0.0282(14) -0.0012(11) 0.0076(12) -0.0026(11)
N2 0.0262(16) 0.0224(17) 0.0271(17) -0.0015(14) 0.0079(14) -0.0003(14)
C2 0.0210(18) 0.0157(18) 0.023(2) -0.0036(15) 0.0079(15) 0.0008(15)
O2W 0.119(3) 0.145(4) 0.057(2) -0.016(3) -0.023(2) -0.010(3)
O3 0.0450(16) 0.0201(14) 0.0289(15) -0.0014(12) 0.0125(12) 0.0024(12)
N3 0.0230(16) 0.0199(16) 0.0312(17) -0.0019(14) 0.0080(13) 0.0041(13)
C3 0.0197(18) 0.024(2) 0.029(2) -0.0015(17) 0.0071(16) -0.0032(16)
O4 0.0353(14) 0.0238(14) 0.0229(14) -0.0053(11) 0.0055(11) 0.0002(11)
N4 0.0306(18) 0.0300(19) 0.0364(19) -0.0110(16) 0.0155(15) -0.0103(15)
C4 0.028(2) 0.024(2) 0.0206(19) -0.0013(16) 0.0071(16) -0.0010(16)
C5 0.0183(17) 0.0165(18) 0.0227(19) -0.0022(15) 0.0064(15) -0.0031(15)
N5 0.0259(17) 0.0244(18) 0.0326(19) -0.0035(14) 0.0087(14) 0.0001(14)
C6 0.027(2) 0.018(2) 0.025(2) -0.0014(17) 0.0059(16) -0.0028(16)
C7 0.0259(19) 0.0145(19) 0.024(2) -0.0009(15) 0.0083(16) -0.0007(15)
C8 0.028(2) 0.021(2) 0.027(2) 0.0010(17) 0.0060(16) -0.0004(16)
C9 0.026(2) 0.022(2) 0.0206(19) 0.0009(16) 0.0055(16) -0.0014(16)
C10 0.0264(19) 0.0193(19) 0.023(2) 0.0026(16) 0.0089(16) -0.0013(16)
C11 0.035(2) 0.027(2) 0.031(2) -0.0008(18) 0.0130(18) 0.0018(18)
C12 0.041(2) 0.030(2) 0.027(2) -0.0092(18) 0.0093(18) -0.0083(19)
C13 0.029(2) 0.046(3) 0.030(2) 0.000(2) 0.0037(17) -0.009(2)
C14 0.026(2) 0.036(2) 0.034(2) 0.0017(19) 0.0086(18) 0.0059(18)
C15 0.030(2) 0.025(2) 0.040(2) -0.0049(18) 0.0126(18) 0.0012(17)
C16 0.033(2) 0.027(2) 0.034(2) -0.0021(18) 0.0116(18) -0.0020(18)
C17 0.039(2) 0.032(2) 0.057(3) -0.019(2) 0.026(2) -0.0114(19)
C18 0.050(3) 0.034(2) 0.043(3) -0.009(2) 0.029(2) -0.010(2)
C19 0.032(2) 0.027(2) 0.031(2) -0.0024(18) 0.0076(17) -0.0018(18)
C20 0.030(2) 0.025(2) 0.034(2) -0.0117(18) 0.0127(18) -0.0011(18)
C21 0.025(2) 0.028(2) 0.030(2) -0.0120(18) 0.0105(17) -0.0028(17)
C22 0.037(2) 0.032(2) 0.037(2) -0.0052(19) 0.0110(19) -0.0028(18)
C23 0.047(3) 0.035(2) 0.042(3) -0.006(2) 0.000(2) 0.008(2)
C24 0.028(2) 0.051(3) 0.059(3) -0.017(2) -0.001(2) 0.003(2)
C25 0.025(2) 0.048(3) 0.055(3) -0.015(2) 0.011(2) -0.001(2)

loop_
_atom_type_symbol
_atom_type_description
_atom_type_scat_dispersion_real
_atom_type_scat_dispersion_imag
_atom_type_scat_source
C C 0.0033 0.0016 'International Tables Vol C Tables 4.2.6.8 and 6.1.1.4'
H H 0.0000 0.0000 'International Tables Vol C Tables 4.2.6.8 and 6.1.1.4'
N N 0.0061 0.0033 'International Tables Vol C Tables 4.2.6.8 and 6.1.1.4'
O O 0.0106 0.0060 'International Tables Vol C Tables 4.2.6.8 and 6.1.1.4'
Co Co 0.3494 0.9721 'International Tables Vol C Tables 4.2.6.8 and 6.1.1.4'

loop_
_geom_angle_atom_site_label_1
_geom_angle_atom_site_label_2
_geom_angle_atom_site_label_3
_geom_angle
_geom_angle_site_symmetry_1
_geom_angle_site_symmetry_3
O2 Co1 O4 172.23(9) 3 4_565
O2 Co1 N2 91.15(10) 3 .
O4 Co1 N2 92.27(10) 4_565 .
O2 Co1 N5 92.15(10) 3 2_554
O4 Co1 N5 83.81(10) 4_565 2_554
N2 Co1 N5 173.67(11) . 2_554
O2 Co1 N1 88.61(10) 3 .
O4 Co1 N1 98.32(10) 4_565 .
N2 Co1 N1 90.64(10) . .
N5 Co1 N1 94.83(10) 2_554 .
O2 Co1 O3 112.66(9) 3 4_565
O4 Co1 O3 60.48(9) 4_565 4_565
N2 Co1 O3 88.61(10) . 4_565
N5 Co1 O3 85.14(10) 2_554 4_565
N1 Co1 O3 158.73(10) . 4_565
O2 Co1 C3 142.46(11) 3 4_565
O4 Co1 C3 30.32(9) 4_565 4_565
N2 Co1 C3 93.01(10) . 4_565
N5 Co1 C3 81.10(10) 2_554 4_565
N1 Co1 C3 128.59(11) . 4_565
O3 Co1 C3 30.35(9) 4_565 4_565
N1 C1 C2 123.2(3) . .
C1 N1 C7 116.7(3) . .
C1 N1 Co1 126.4(2) . .
C7 N1 Co1 116.2(2) . .
C6 O2 Co1 129.5(2) . 3
C8 N2 C10 104.6(3) . .
C8 N2 Co1 128.3(2) . .
C10 N2 Co1 126.9(2) . .
C4 C2 C1 118.4(3) . .
C4 C2 C3 120.2(3) . .
C1 C2 C3 121.4(3) . .
C3 O3 Co1 86.2(2) . 4_566
C8 N3 C9 106.5(3) . .
C8 N3 C15 130.2(3) . .
C9 N3 C15 123.3(3) . .
O4 C3 O3 121.5(3) . .
O4 C3 C2 118.9(3) . .
O3 C3 C2 119.7(3) . .
O4 C3 Co1 58.59(17) . 4_566
O3 C3 Co1 63.45(18) . 4_566
C2 C3 Co1 170.5(2) . 4_566
C3 O4 Co1 91.1(2) . 4_566
C19 N4 C20 106.2(3) . .
C19 N4 C18 125.9(3) . .
C20 N4 C18 127.8(3) . .
C2 C4 C5 120.1(3) . .
C4 C5 C7 117.3(3) . .
C4 C5 C6 121.9(3) . .
C7 C5 C6 120.6(3) . .
C19 N5 C21 104.7(3) . .
C19 N5 Co1 127.6(2) . 2_544
C21 N5 Co1 127.4(2) . 2_544
O1 C6 O2 125.3(3) . .
O1 C6 C5 118.3(3) . .
O2 C6 C5 116.3(3) . .
N1 C7 C5 124.3(3) . .
N2 C8 N3 114.0(3) . .
N3 C9 C14 131.5(3) . .
N3 C9 C10 105.8(3) . .
C14 C9 C10 122.7(3) . .
C11 C10 C9 119.9(3) . .
C11 C10 N2 131.1(3) . .
C9 C10 N2 109.0(3) . .
C12 C11 C10 117.7(3) . .
C11 C12 C13 121.8(3) . .
C14 C13 C12 121.7(3) . .
C13 C14 C9 116.3(3) . .
N3 C15 C16 116.1(3) . .
C15 C16 C17 108.4(3) . .
C18 C17 C16 116.0(3) . .
N4 C18 C17 113.6(3) . .
N5 C19 N4 114.0(3) . .
N4 C20 C25 131.8(4) . .
N4 C20 C21 106.3(3) . .
C25 C20 C21 121.8(4) . .
C22 C21 C20 120.4(3) . .
C22 C21 N5 130.9(3) . .
C20 C21 N5 108.7(3) . .
C23 C22 C21 117.3(4) . .
C22 C23 C24 121.7(4) . .
C25 C24 C23 121.7(4) . .
C24 C25 C20 116.8(4) . .

loop_
_geom_bond_atom_site_label_1
_geom_bond_atom_site_label_2
_geom_bond_distance
_geom_bond_site_symmetry_2
Co1 O2 2.055(2) 3
Co1 O4 2.139(2) 4_565
Co1 N2 2.145(3) .
Co1 N5 2.157(3) 2_554
Co1 N1 2.183(3) .
Co1 O3 2.247(2) 4_565
Co1 C3 2.506(3) 4_565
C1 N1 1.347(4) .
C1 C2 1.388(5) .
N1 C7 1.347(4) .
O1 C6 1.244(4) .
O2 C6 1.265(4) .
O2 Co1 2.055(2) 3
N2 C8 1.314(4) .
N2 C10 1.403(4) .
C2 C4 1.383(4) .
C2 C3 1.495(4) .
O3 C3 1.269(4) .
O3 Co1 2.247(2) 4_566
N3 C8 1.352(4) .
N3 C9 1.383(4) .
N3 C15 1.469(4) .
C3 O4 1.265(4) .
C3 Co1 2.506(3) 4_566
O4 Co1 2.139(2) 4_566
N4 C19 1.354(4) .
N4 C20 1.384(4) .
N4 C18 1.470(4) .
C4 C5 1.385(4) .
C5 C7 1.388(4) .
C5 C6 1.509(4) .
N5 C19 1.316(4) .
N5 C21 1.406(4) .
N5 Co1 2.157(3) 2_544
C9 C14 1.392(5) .
C9 C10 1.402(4) .
C10 C11 1.395(5) .
C11 C12 1.376(5) .
C12 C13 1.400(5) .
C13 C14 1.378(5) .
C15 C16 1.512(5) .
C16 C17 1.525(5) .
C17 C18 1.518(5) .
C20 C25 1.390(5) .
C20 C21 1.400(5) .
C21 C22 1.384(5) .
C22 C23 1.378(5) .
C23 C24 1.394(6) .
C24 C25 1.366(6) .
